data_7027704
loop_
_publ_author_name
'Chang, Chao-Wan'
'Lin, Ying-Chih'
'Lee, Gene-Hsiang'
'Wang, Yu'

_publ_section_title
;
 Reactions of ruthenium acetylide complexes with
 benzylidenemalonitrile&#x200A;&#x2020;
;
_journal_issue 23
_journal_name_full 'Journal of the Chemical Society, Dalton Transactions'
_journal_page_first 4223
_journal_paper_doi 10.1039/a905788i
_journal_year 1999
_chemical_formula_moiety 'C35 H37 O4 F6 P3 Cl3 Ru '
_chemical_formula_sum 'C35 H37 Cl3 F6 O4 P3 Ru'
_chemical_formula_weight 936.01
_chemical_name_systematic ?
_space_group_IT_number 14
_symmetry_cell_setting monoclinic
_symmetry_space_group_name_Hall '-P 2ybc'
_symmetry_space_group_name_H-M 'P 1 21/c 1'
_cell_angle_alpha 90.0
_cell_angle_beta 105.838(14)
_cell_angle_gamma 90.0
_cell_formula_units_Z 4
_cell_length_a 18.016(3)
_cell_length_b 10.071(3)
_cell_length_c 22.979(4)
_cell_measurement_reflns_used 25
_cell_measurement_temperature 295
_cell_measurement_theta_max 12.81
_cell_measurement_theta_min 9.24
_cell_volume 4011.0(16)
_computing_cell_refinement 'NONIUS CAD4'
_computing_data_collection 'NONIUS CAD4'
_computing_data_reduction 'NRCVAX DATRD2'
_computing_molecular_graphics 'NRCVAX ORTEP'
_computing_publication_material 'NRCVAX TABLES'
_computing_structure_refinement 'NRCVAX LSTSQ'
_computing_structure_solution 'NRCVAX SOLVER'
_diffrn_ambient_temperature 295
_diffrn_measurement_device 'Nonius CAD-4    '
_diffrn_measurement_method 'Theta/2theta scan b/P/b '
_diffrn_radiation_monochromator graphite
_diffrn_radiation_source 'xray tube'
_diffrn_radiation_type 'Molybdenum K\a'
_diffrn_radiation_wavelength 0.71073
_diffrn_reflns_av_R_equivalents 0.018
_diffrn_reflns_limit_h_max 20
_diffrn_reflns_limit_h_min -21
_diffrn_reflns_limit_k_max 11
_diffrn_reflns_limit_k_min 0
_diffrn_reflns_limit_l_max 27
_diffrn_reflns_limit_l_min 0
_diffrn_reflns_number 7034
_diffrn_reflns_theta_max 24.93
_diffrn_reflns_theta_min 0.00
_diffrn_standards_decay_% 0.0
_diffrn_standards_interval_time 60
_diffrn_standards_number 3
_exptl_absorpt_coefficient_mu 0.76
_exptl_absorpt_correction_T_max 0.9990
_exptl_absorpt_correction_T_min 0.9296
_exptl_absorpt_correction_type empirical
_exptl_crystal_density_diffrn 1.550
_exptl_crystal_F_000 1889.77
_exptl_crystal_size_max 0.60
_exptl_crystal_size_mid 0.15
_exptl_crystal_size_min 0.15
_refine_diff_density_max 0.64
_refine_diff_density_min -0.51
_refine_ls_extinction_coef 7867(721)
_refine_ls_extinction_method Larson
_refine_ls_goodness_of_fit_obs 1.83
_refine_ls_matrix_type atomblock
_refine_ls_number_parameters 470
_refine_ls_number_reflns 4591
_refine_ls_R_factor_all 0.084
_refine_ls_R_factor_obs 0.045
_refine_ls_shift/esd_max 0.009
_refine_ls_structure_factor_coef F
_refine_ls_weighting_details 'w = 1/(\s^2^(F)+0.0001F^2^)'
_refine_ls_weighting_scheme calc
_refine_ls_wR_factor_all 0.050
_refine_ls_wR_factor_obs 0.047
_reflns_number_observed 4591
_reflns_number_total 7033
_reflns_observed_criterion 'Inet > 2.0\s(Inet)'
_cod_data_source_file 905788isup1.cif
_cod_data_source_block IC4570
_cod_depositor_comments
;
The following automatic conversions were performed:

'_symmetry_cell_setting' value 'Monoclinic' changed to 'monoclinic'
according to /home/saulius/struct/CIF-dictionaries/cif_core.dic
dictionary named 'cif_core.dic' version 2.4.2 from 2011-04-26.

Automatic conversion script
Id: cif_fix_values 1891 2012-01-12 08:04:46Z andrius 

The following automatic conversions were performed:

'_refine_ls_weighting_scheme' value '1/(\s^2^(F)+0.0001F^2^)' was
changed to 'calc'. New tag '_refine_ls_weighting_details' was
created. The value of the new tag was set to 'w =
1/(\s^2^(F)+0.0001F^2^)'.

Automatic conversion script
Id: cif_fix_values 3143 2015-03-26 13:38:13Z robertas 
;
_cod_original_cell_volume 4011.1(15)
_cod_original_sg_symbol_H-M 'P 21/c'
_cod_original_formula_sum 'C35 H37 O4 F6 P3 Cl3 Ru '
_cod_database_code 7027704

loop_
_symmetry_equiv_pos_as_xyz
x,y,z
-x,-y,-z
-x,1/2+y,1/2-z
x,1/2-y,1/2+z

loop_
_atom_site_aniso_label
_atom_site_aniso_U_11
_atom_site_aniso_U_22
_atom_site_aniso_U_33
_atom_site_aniso_U_12
_atom_site_aniso_U_13
_atom_site_aniso_U_23
_atom_site_aniso_type_symbol
Ru 0.04200(22) 0.02687(21) 0.03623(21) 0.00032(23) 0.01224(17) -0.00205(22) Ru
P1 0.0495(9) 0.0358(9) 0.0366(8) -0.0043(7) 0.0131(7) 0.0023(6) P
P2 0.0448(9) 0.0364(9) 0.0392(8) -0.0001(7) 0.0117(7) -0.0006(6) P
O1 0.112(4) 0.056(3) 0.067(3) 0.007(3) 0.028(3) -0.0032(24) O
O2 0.065(3) 0.078(3) 0.0349(22) -0.0119(24) 0.0123(20) 0.0081(21) O
O3 0.0523(24) 0.055(3) 0.0515(24) -0.0136(21) 0.0120(20) 0.0080(20) O
O4 0.078(3) 0.0289(21) 0.0519(23) 0.0000(21) 0.0267(21) 0.0060(19) O
C1 0.047(3) 0.030(3) 0.044(3) 0.003(3) 0.014(3) -0.0010(25) C
C2 0.094(5) 0.041(4) 0.044(3) 0.018(3) 0.014(3) 0.007(3) C
C3 0.073(4) 0.041(3) 0.039(3) 0.009(3) 0.015(3) 0.010(3) C
C4 0.091(5) 0.076(5) 0.058(4) -0.030(4) 0.015(4) -0.004(4) C
C5 0.099(6) 0.108(6) 0.084(5) -0.019(5) 0.051(5) 0.003(5) C
C6 0.134(7) 0.074(5) 0..049(4) -0.009(5) 0.040(4) -0.001(4) C
C7 0.105(6) 0.064(5) 0.052(4) -0.025(4) 0.016(4) -0.006(4) C
C8 0.072(4) 0.055(4) 0.053(4) -0.005(3) 0.020(3) 0.006(3) C
C9 0.089(6) 0.201(10) 0.054(5) 0.019(6) 0.028(4) 0.022(6) C
C10 0.059(4) 0.073(5) 0.069(4) -0.015(4) 0.003(3) 0.007(4) C
C11 0.129(7) 0.027(3) 0.083(5) -0.003(4) 0.045(5) 0.010(3) C
C12 0.042(3) 0.042(4) 0.048(3) 0.002(3) 0.006(3) -0.004(3) C
C13 0.058(4) 0.074(5) 0.063(4) -0.016(4) 0.014(3) -0.008(4) C
C14 0.070(5) 0.112(7) 0.085(5) -0.036(5) 0.013(4) -0.044(5) C
C15 0.079(5) 0.106(6) 0.064(5) -0.013(5) -0.002(4) -0.039(4) C
C16 0.068(4) 0.088(5) 0.041(4) 0.002(4) 0.007(3) -0.011(3) C
C17 0.059(4) 0.058(4) 0.046(3) -0.002(3) 0.010(3) 0.001(3) C
C18 0.041(3) 0.042(3) 0.047(3) 0.003(3) 0.010(3) -0.001(3) C
C19 0.066(4) 0.058(4) 0.052(4) 0.014(3) 0.014(3) -0.002(3) C
C20 0.086(5) 0.054(4) 0.074(5) 0.011(4) 0.025(4) -0.019(4) C
C21 0.100(6) 0.042(4) 0.095(5) 0.020(4) 0.033(4) 0.006(4) C
C22 0.118(7) 0.065(5) 0.073(5) 0.037(5) 0.023(5) 0.021(4) C
C23 0.089(5) 0.051(4) 0.048(4) 0.020(4) 0.012(3) 0.008(3) C
C24 0.039(3) 0.043(3) 0.047(3) -0.004(3) 0.013(3) -0.001(3) C
C25 0.049(4) 0.064(4) 0.060(4) -0.001(3) 0.020(3) 0.006(4) C
C26 0.049(4) 0.083(5) 0.071(4) -0.008(4) 0.025(3) -0.007(4) C
C27 0.076(5) 0.085(5) 0.066(4) -0.026(4) 0.036(4) 0.002(4) C
C28 0.071(5) 0.065(5) 0.075(5) -0.008(4) 0.025(4) 0.017(4) C
C29 0.058(4) 0.053(4) 0.064(4) -0.007(3) 0.021(3) 0.004(3) C
C30 0.059(4) 0.030(3) 0.071(4) 0.002(3) 0.013(3) -0.019(3) C
C31 0.077(4) 0.026(3) 0.064(4) 0.009(3) 0.029(3) -0.006(3) C
C32 0.048(4) 0.046(4) 0.064(4) 0.015(3) 0.010(3) -0.011(3) C
C33 0.064(4) 0.046(4) 0.065(4) 0.008(3) 0.033(3) -0.005(3) C
C34 0.081(5) 0.045(4) 0.048(4) 0.016(3) 0.021(3) -0.011(3) C
C35 0.090(6) 0.190(10) 0.120(7) 0.044(7) 0.049(6) 0.062(7) C
Cl1 0.193(3) 0.179(3) 0.1370(24) 0.049(3) 0.0300(21) 0.0755(23) Cl
Cl2 0.1397(24) 0.307(5) 0.0999(19) -0.029(3) 0.0223(17) 0.077(3) Cl
Cl3 0.178(3) 0.182(3) 0.1486(25) 0.0598(24) 0.0845(22) 0.0392(23) Cl
P3 0.0648(11) 0.0483(11) 0.0483(9) 0.0001(8) 0.0122(8) 0.0016(8) P
F1 0.129(4) 0.095(4) 0.257(6) 0.061(3) 0.123(4) 0.075(4) F
F2 0.128(4) 0.193(6) 0.120(4) -0.038(4) 0.006(3) -0.066(4) F
F3 0.144(4) 0.092(3) 0.145(4) 0.026(3) 0.095(4) 0.045(3) F
F4 0.156(5) 0.076(3) 0.142(4) 0.042(3) 0.051(3) 0.015(3) F
F5 0.127(4) 0.190(6) 0.114(4) -0.036(4) -0.004(3) -0.076(4) F
F6 0.223(6) 0.106(4) 0.142(4) -0.036(4) 0.122(4) 0.012(3) F

loop_
_atom_site_label
_atom_site_fract_x
_atom_site_fract_y
_atom_site_fract_z
_atom_site_U_iso_or_equiv
_atom_site_thermal_displace_type
_atom_site_type_symbol
Ru 0.831105(25) 0.92024(4) 0.075560(19) 0.03473(22) Uani Ru
P1 0.85697(8) 1.11899(14) 0.04467(6) 0.0404(8) Uani P
P2 0.69987(8) 0.95901(14) 0.05148(6) 0.0401(9) Uani P
O1 0.8372(3) 1.0988(4) 0.18215(19) 0.078(3) Uani O
O2 0.82335(22) 1.1525(4) -0.02498(15) 0.059(3) Uani O
O3 0.94510(21) 1.1548(4) 0.05146(16) 0.0532(24) Uani O
O4 0.82544(23) 1.2408(3) 0.07471(16) 0.0510(24) Uani O
C1 0.8477(3) 0.9791(5) 0.16176(23) 0.040(3) Uani C
C2 0.8804(4) 0.8839(6) 0.2137(3) 0.061(4) Uani C
C3 0.8748(3) 0.9194(6) 0.27614(23) 0.051(4) Uani C
C4 0.8120(4) 0.8830(7) 0.2946(3) 0.076(5) Uani C
C5 0.8080(4) 0.9118(8) 0.3524(3) 0.092(6) Uani C
C6 0.8665(5) 0.9758(7) 0.3922(3) 0.083(6) Uani C
C7 0.9288(4) 1.0123(7) 0.3744(3) 0.075(5) Uani C
C8 0.9339(4) 0.9850(6) 0.3169(3) 0.059(4) Uani C
C9 0.8578(4) 1.1441(10) -0.0697(3) 0.113(7) Uani C
C10 0.9994(4) 1.1489(7) 0.1091(3) 0.070(4) Uani C
C11 0.8334(4) 1.3766(6) 0.0587(3) 0.076(5) Uani C
C12 0.6528(3) 0.8899(5) -0.02372(24) 0.045(3) Uani C
C13 0.5951(4) 0.7955(7) -0.0328(3) 0.066(4) Uani C
C14 0.5659(4) 0.7394(8) -0.0897(3) 0.090(5) Uani C
C15 0.5945(4) 0.7758(8) -0.1370(3) 0.087(5) Uani C
C16 0.6509(4) 0.8698(7) -0.1287(3) 0.067(4) Uani C
C17 0.6800(3) 0.9258(6) -0.07220(24) 0.055(4) Uani C
C18 0.6613(3) 1.1287(5) 0.04774(24) 0.044(3) Uani C
C19 0.6669(4) 1.1973(6) 0.1013(3) 0.059(4) Uani C
C20 0.6435(4) 1.3276(6) 0.1005(3) 0.071(5) Uani C
C21 0.6134(4) 1.3912(6) 0.0469(3) 0.078(5) Uani C
C22 0.6068(4) 1.3252(7) -0.0064(3) 0.086(5) Uani C
C23 0.6306(4) 1.1943(6) -0.0061(3) 0.064(4) Uani C
C24 0.6469(3) 0.8787(5) 0.09944(23) 0.043(3) Uani C
C25 0.5739(3) 0.9193(6) 0.1004(3) 0.057(4) Uani C
C26 0.5347(3) 0.8538(7) 0.1351(3) 0.066(4) Uani C
C27 0.5664(4) 0.7456(7) 0.1691(3) 0.072(5) Uani C
C28 0.6379(4) 0.7035(7) 0.1679(3) 0.069(4) Uani C
C29 0.6786(3) 0.7693(6) 0.1335(3) 0.057(4) Uani C
C30 0.8132(3) 0.7127(5) 0.0369(3) 0.054(4) Uani C
C31 0.8650(4) 0.7039(5) 0.0954(3) 0.054(4) Uani C
C32 0.9308(3) 0.7784(6) 0.0941(3) 0.054(4) Uani C
C33 0.9196(3) 0.8285(6) 0.0360(3) 0.055(4) Uani C
C34 0.8474(4) 0.7886(6) -0.0002(3) 0.057(4) Uani C
C35 0.3480(5) 0.7110(11) 0.2161(4) 0.129(8) Uani C
Cl1 0.39216(19) 0.5788(3) 0.25571(13) 0.173(3) Uani Cl
Cl2 0.33460(17) 0.7048(4) 0.14194(12) 0.184(3) Uani Cl
Cl3 0.40779(18) 0.8560(3) 0.24457(14) 0.162(3) Uani Cl
P3 0.15176(10) 0.94545(16) 0.24861(7) 0.0545(10) Uani P
F1 0.2073(3) 0.8275(5) 0.2554(3) 0.147(5) Uani F
F2 0.2056(3) 1.0220(6) 0.30276(23) 0.153(5) Uani F
F3 0.1117(3) 0.8753(4) 0.29307(22) 0.116(4) Uani F
F4 0.0934(3) 1.0635(4) 0.24516(22) 0.123(4) Uani F
F5 0.0953(3) 0.8792(6) 0.19539(22) 0.151(5) Uani F
F6 0.1926(3) 1.0121(5) 0.20595(23) 0.143(5) Uani F
H2a 0.856 0.797 0.202 0.0695 Uiso H
H2b 0.935 0.870 0.216 0.0695 Uiso H
H4 0.770 0.834 0.266 0.0829 Uiso H
H5 0.762 0.888 0.365 0.0971 Uiso H
H6 0.863 0.994 0.433 0.0900 Uiso H
H7 0.973 1.058 0.403 0.0812 Uiso H
H8 0.980 1.009 0.304 0.0689 Uiso H
H9a 0.824 1.166 -0.109 0.1023 Uiso H
H9b 0.904 1.191 -0.063 0.1023 Uiso H
H9c 0.872 1.048 -0.074 0.1023 Uiso H
H10a 1.050 1.173 0.107 0.0722 Uiso H
H10b 0.985 1.209 0.137 0.0722 Uiso H
H10c 1.002 1.061 0.126 0.0722 Uiso H
H11a 0.810 1.437 0.082 0.0813 Uiso H
H11b 0.886 1.402 0.066 0.0813 Uiso H
H11c 0.808 1.393 0.016 0.0813 Uiso H
H13 0.574 0.767 0.001 0.0739 Uiso H
H14 0.522 0.677 -0.097 0.0940 Uiso H
H15 0.573 0.734 -0.177 0.0939 Uiso H
H16 0.671 0.895 -0.164 0.0710 Uiso H
H17 0.721 0.991 -0.066 0.0631 Uiso H
H19 0.686 1.150 0.140 0.0645 Uiso H
H20 0.650 1.375 0.140 0.0783 Uiso H
H21 0.598 1.483 0.047 0.0850 Uiso H
H22 0.582 1.371 -0.044 0.0886 Uiso H
H23 0.627 1.147 -0.044 0.0720 Uiso H
H25 0.550 0.996 0.076 0.0659 Uiso H
H26 0.484 0.886 0.137 0.0727 Uiso H
H27 0.536 0.698 0.191 0.0771 Uiso H
H28 0.663 0.626 0.194 0.0796 Uiso H
H29 0.730 0.738 0.134 0.0652 Uiso H
H30 0.761 0.673 0.025 0.0636 Uiso H
H31 0.856 0.657 0.129 0.0615 Uiso H
H32 0.977 0.791 0.129 0.0637 Uiso H
H33 0.956 0.883 0.023 0.0626 Uiso H
H34 0.825 0.809 -0.043 0.0664 Uiso H
H35 0.301 0.745 0.229 0.1170 Uiso H

loop_
_atom_type_symbol
_atom_type_scat_dispersion_real
_atom_type_scat_dispersion_imag
_atom_type_scat_source
C 0.002 0.002 'International Tables Vol. IV Table 2.2B'
H 0.000 0.000 'International Tables Vol. IV Table 2.2B'
O 0.008 0.006 'International Tables Vol. IV Table 2.2B'
F 0.014 0.010 'International Tables Vol. IV Table 2.2B'
P 0.090 0.095 'International Tables Vol. IV Table 2.2B'
Cl 0.132 0.159 'International Tables Vol. IV Table 2.2B'
Ru -1.420 0.836 'International Tables Vol. IV Table 2.2B'

loop_
_geom_angle_atom_site_label_1
_geom_angle_atom_site_label_2
_geom_angle_atom_site_label_3
_geom_angle
P1 Ru P2 93.53(5)
P1 Ru C1 93.53(15)
P1 Ru C30 136.86(16)
P1 Ru C31 149.41(16)
P1 Ru C32 114.11(16)
P1 Ru C33 90.40(16)
P1 Ru C34 101.49(16)
P2 Ru C1 93.06(15)
P2 Ru C30 92.04(15)
P2 Ru C31 114.30(16)
P2 Ru C32 150.18(16)
P2 Ru C33 140.20(16)
P2 Ru C34 104.65(16)
C1 Ru C30 128.84(22)
C1 Ru C31 97.20(20)
C1 Ru C32 96.02(21)
C1 Ru C33 126.23(21)
C1 Ru C34 155.85(21)
C30 Ru C31 36.36(21)
C30 Ru C32 60.42(21)
C30 Ru C33 59.98(22)
C30 Ru C34 36.17(22)
C31 Ru C32 36.36(22)
C31 Ru C33 60.28(21)
C31 Ru C34 60.71(21)
C32 Ru C33 36.12(22)
C32 Ru C34 60.62(21)
C33 Ru C34 36.13(22)
Ru P1 O2 117.40(16)
Ru P1 O3 117.64(16)
Ru P1 O4 115.32(15)
O2 P1 O3 98.42(20)
O2 P1 O4 101.00(22)
O3 P1 O4 104.36(21)
Ru P2 C12 109.88(18)
Ru P2 C18 121.18(18)
Ru P2 C24 116.64(18)
C12 P2 C18 103.67(24)
C12 P2 C24 102.46(24)
C18 P2 C24 100.74(25)
P1 O2 C9 129.1(4)
P1 O3 C10 119.8(4)
P1 O4 C11 123.6(4)
Ru C1 O1 128.3(4)
Ru C1 C2 120.6(4)
O1 C1 C2 111.0(4)
C1 C2 C3 119.0(5)
C2 C3 C4 120.6(5)
C2 C3 C8 121.3(5)
C4 C3 C8 118.1(5)
C3 C4 C5 120.6(6)
C4 C5 C6 120.9(6)
C5 C6 C7 119.0(6)
C6 C7 C8 121.1(6)
C3 C8 C7 120.3(6)
P2 C12 C13 122.5(4)
P2 C12 C17 118.9(4)
C13 C12 C17 118.4(5)
C12 C13 C14 119.9(6)
C13 C14 C15 120.6(6)
C14 C15 C16 120.1(6)
C15 C16 C17 119.5(6)
C12 C17 C16 121.6(6)
P2 C18 C19 119.0(4)
P2 C18 C23 122.8(4)
C19 C18 C23 118.1(5)
C18 C19 C20 120.8(5)
C19 C20 C21 120.3(6)
C20 C21 C22 119.8(6)
C21 C22 C23 120.4(6)
C18 C23 C22 120.5(6)
P2 C24 C25 122.2(4)
P2 C24 C29 119.4(4)
C25 C24 C29 118.3(5)
C24 C25 C26 120.7(6)
C25 C26 C27 120.9(6)
C26 C27 C28 118.9(6)
C27 C28 C29 120.9(6)
C24 C29 C28 120.3(6)
Ru C30 C31 72.4(3)
Ru C30 C34 72.4(3)
C31 C30 C34 109.0(5)
Ru C31 C30 71.2(3)
Ru C31 C32 70.6(3)
C30 C31 C32 106.7(5)
Ru C32 C31 73.0(3)
Ru C32 C33 71.8(3)
C31 C32 C33 108.1(5)
Ru C33 C32 72.1(3)
Ru C33 C34 73.1(3)
C32 C33 C34 109.5(5)
Ru C34 C30 71.5(3)
Ru C34 C33 70.7(3)
C30 C34 C33 106.6(5)
Cl1 C35 Cl2 116.1(6)
Cl1 C35 Cl3 107.0(5)
Cl2 C35 Cl3 107.7(5)
C35 Cl1 Cl2 31.6(3)
C35 Cl1 Cl3 38.2(4)
Cl2 Cl1 Cl3 59.63(12)
C35 Cl2 Cl1 32.2(4)
C35 Cl2 Cl3 38.2(4)
Cl1 Cl2 Cl3 59.99(11)
C35 Cl3 Cl1 34.8(3)
C35 Cl3 Cl2 34.1(3)
Cl1 Cl3 Cl2 60.38(12)
F1 P3 F2 93.2(3)
F1 P3 F3 89.37(25)
F1 P3 F4 176.6(3)
F1 P3 F5 91.0(3)
F1 P3 F6 89.4(3)
F2 P3 F3 90.0(3)
F2 P3 F4 85.9(3)
F2 P3 F5 175.9(3)
F2 P3 F6 89.5(3)
F3 P3 F4 87.3(3)
F3 P3 F5 90.0(3)
F3 P3 F6 178.7(3)
F4 P3 F5 90.0(3)
F4 P3 F6 93.9(3)
F5 P3 F6 90.6(3)
P3 F1 F3 46.00(17)
P3 F1 F5 44.19(20)
P3 F1 F6 45.24(19)
F3 F1 F5 60.14(23)
F3 F1 F6 91.24(23)
F5 F1 F6 60.0(3)
P3 F2 F4 47.39(20)
P3 F2 F6 44.77(20)
F4 F2 F6 63.55(25)
P3 F3 F1 44.63(17)
P3 F3 F4 46.42(18)
P3 F3 F5 43.97(19)
F1 F3 F4 91.05(22)
F1 F3 F5 59.73(24)
F4 F3 F5 60.26(23)
P3 F4 F2 46.73(20)
P3 F4 F3 46.25(17)
P3 F4 F5 43.90(18)
F2 F4 F3 61.81(24)
F2 F4 F5 90.6(3)
F3 F4 F5 60.14(23)
P3 F5 F1 44.85(21)
P3 F5 F3 46.00(20)
P3 F5 F4 46.10(20)
P3 F5 F6 45.00(20)
F1 F5 F3 60.13(22)
F1 F5 F4 90.9(3)
F1 F5 F6 59.60(23)
F3 F5 F4 59.61(21)
F3 F5 F6 90.99(24)
F4 F5 F6 62.86(24)
P3 F6 F1 45.32(18)
P3 F6 F2 45.75(20)
P3 F6 F5 44.41(20)
F1 F6 F2 62.5(3)
F1 F6 F5 60.39(25)
F2 F6 F5 90.08(25)

loop_
_geom_bond_atom_site_label_1
_geom_bond_atom_site_label_2
_geom_bond_distance
Ru P1 2.2153(15)
Ru P2 2.3097(15)
Ru C1 2.010(5)
Ru C30 2.259(5)
Ru C31 2.275(5)
Ru C32 2.243(5)
Ru C33 2.240(5)
Ru C34 2.271(5)
P1 O2 1.586(4)
P1 O3 1.594(4)
P1 O4 1.587(4)
P2 C12 1.841(5)
P2 C18 1.839(6)
P2 C24 1.830(5)
O1 C1 1.326(7)
O2 C9 1.340(8)
O3 C10 1.418(7)
O4 C11 1.434(7)
C1 C2 1.518(7)
C2 C3 1.510(8)
C3 C4 1.362(9)
C3 C8 1.379(8)
C4 C5 1.381(10)
C5 C6 1.355(11)
C6 C7 1.346(10)
C7 C8 1.378(9)
C12 C13 1.381(8)
C12 C17 1.382(8)
C13 C14 1.389(9)
C14 C15 1.374(11)
C15 C16 1.364(10)
C16 C17 1.382(8)
C18 C19 1.390(8)
C18 C23 1.378(8)
C19 C20 1.377(9)
C20 C21 1.362(10)
C21 C22 1.370(10)
C22 C23 1.385(9)
C24 C25 1.384(8)
C24 C29 1.382(8)
C25 C26 1.369(8)
C26 C27 1.372(10)
C27 C28 1.364(9)
C28 C29 1.384(8)
C30 C31 1.415(8)
C30 C34 1.406(9)
C31 C32 1.410(9)
C32 C33 1.390(8)
C33 C34 1.399(9)
C35 Cl1 1.685(9)
C35 Cl2 1.656(9)
C35 Cl3 1.826(12)
Cl1 Cl2 2.836(4)
Cl1 Cl3 2.825(5)
Cl2 Cl3 2.814(5)
P3 F1 1.533(4)
P3 F2 1.558(5)
P3 F3 1.570(4)
P3 F4 1.575(5)
P3 F5 1.516(5)
P3 F6 1.531(4)
F1 F3 2.183(6)
F1 F5 2.174(7)
F1 F6 2.157(7)
F2 F4 2.134(7)
F2 F6 2.175(7)
F3 F4 2.171(6)
F3 F5 2.183(7)
F4 F5 2.186(7)
F5 F6 2.166(7)
